data_7122683
loop_
_publ_author_name
'Boer, Stephanie A.'
'Cox, Rosalind P.'
'Beards, Michael'
'Wang, Huixin'
'Donald, William'
'Bell, Toby D. M.'
'Turner, David Roger'

_publ_section_title
;
 Elucidation of naphthalene diimide metallomacrocycles and catenanes by
 solvent dependent excimer and exciplex emission
;
_journal_name_full 'Chemical Communications'
_journal_paper_doi 10.1039/C8CC09191A
_journal_year 2018
_chemical_absolute_configuration syn
_chemical_formula_moiety 'C76 H67 Cd2 N8 O18, 2(H2 O), 0.5(C3 H7 N O)'
_chemical_formula_sum 'C77.5 H74.5 Cd2 N8.5 O20.5'
_chemical_formula_weight 1677.75
_space_group_crystal_system monoclinic
_space_group_IT_number 5
_space_group_name_Hall 'C 2y'
_space_group_name_H-M_alt 'C 1 2 1'
_symmetry_space_group_name_Hall 'C 2y'
_symmetry_space_group_name_H-M 'C 1 2 1'
_atom_sites_solution_hydrogens mixed
_atom_sites_solution_primary dual
_audit_creation_date 2017-03-28
_audit_creation_method
;
Olex2 1.2
(compiled 2017.03.02 svn.r3394 for OlexSys, GUI svn.r5324)
;
_audit_update_record
;
2018-03-10 deposited with the CCDC.
2018-12-03 downloaded from the CCDC.
;
_cell_angle_alpha 90
_cell_angle_beta 107.1577(17)
_cell_angle_gamma 90
_cell_formula_units_Z 4
_cell_length_a 27.9956(5)
_cell_length_b 14.8843(2)
_cell_length_c 18.7743(2)
_cell_measurement_reflns_used 24779
_cell_measurement_temperature 123.00(10)
_cell_measurement_theta_max 66.8940
_cell_measurement_theta_min 3.7980
_cell_volume 7475.0(2)
_computing_cell_refinement 'CrysAlisPro 1.171.38.43d (Rigaku OD, 2015)'
_computing_data_collection 'CrysAlisPro 1.171.38.43d (Rigaku OD, 2015)'
_computing_data_reduction 'CrysAlisPro 1.171.38.43d (Rigaku OD, 2015)'
_computing_molecular_graphics 'Olex2 (Dolomanov et al., 2009)'
_computing_publication_material 'Olex2 (Dolomanov et al., 2009)'
_computing_structure_refinement 'ShelXL (Sheldrick, 2015)'
_computing_structure_solution 'ShelXT (Sheldrick, 2015)'
_diffrn_ambient_environment N~2~
_diffrn_ambient_temperature 123.00(10)
_diffrn_detector 'CCD plate'
_diffrn_detector_area_resol_mean 10.3389
_diffrn_detector_type Ruby
_diffrn_measured_fraction_theta_full 0.998
_diffrn_measured_fraction_theta_max 0.998
_diffrn_measurement_details
;
List of Runs (angles in degrees, time in seconds):

  # Type    Start    End  Width  t~exp~   \w     \q     \k     \f   Frames
#--------------------------------------------------------------------------
  1  \w    105.00 131.00   1.00    4.00    --   92.50  77.00  30.00   26
  2  \w    127.00 163.00   1.00    4.00    --   92.50  77.00   0.00   36
  3  \w    128.00 164.00   1.00    4.00    --   92.50 125.00  60.00   36
  4  \w    130.00 166.00   1.00    4.00    --   92.50  77.00  90.00   36
  5  \w    121.00 164.00   1.00    4.00    --   92.50  77.00  60.00   43
  6  \w    101.00 127.00   1.00    4.00    --   92.50  77.00 -60.00   26
  7  \w    101.00 136.00   1.00    4.00    --   92.50  61.00 -90.00   35
  8  \w    137.00 168.00   1.00    4.00    --   92.50  77.00-120.00   31
  9  \w    135.00 166.00   1.00    4.00    --   92.50  77.00-180.00   31
 10  \w    105.00 131.00   1.00    4.00    --   92.50  77.00-150.00   26
 11  \w    101.00 149.00   1.00    4.00    --   92.50  61.00-120.00   48
 12  \w     99.00 129.00   1.00    4.00    --   92.50  77.00-120.00   30
 13  \w     91.00 118.00   1.00    4.00    --   92.50  77.00 -30.00   27
 14  \w    100.00 152.00   1.00    4.00    --   92.50  61.00 -30.00   52
 15  \w     93.00 118.00   1.00    1.00    --   41.37  77.00  90.00   25
 16  \w    100.00 167.00   1.00    4.00    --   92.50  77.00 120.00   67
 17  \w     99.00 159.00   1.00    4.00    --   92.50  61.00 150.00   60
 18  \w     86.00 117.00   1.00    4.00    --   92.50 125.00  60.00   31
 19  \w     63.00 132.00   1.00    4.00    --   92.50  61.00 120.00   69
 20  \w     64.00  93.00   1.00    4.00    --   92.50  61.00 150.00   29
 21  \w     60.00 140.00   1.00    4.00    --   92.50  77.00 150.00   80
 22  \w     65.00 151.00   1.00    4.00    --   92.50  61.00  30.00   86
 23  \w     79.00 106.00   1.00    1.00    --   41.37  77.00 -90.00   27
 24  \w     68.00 157.00   1.00    4.00    --   92.50  61.00 -60.00   89
 25  \w     67.00 103.00   1.00    4.00    --   92.50 -45.00  60.00   36
 26  \w     90.00 130.00   1.00    4.00    --   92.50 -93.00  75.34   40
 27  \w     65.00 121.00   1.00    4.00    --   92.50 -61.00 120.00   56
 28  \w     48.00 125.00   1.00    4.00    --   92.50 -93.00  -4.54   77
 29  \w     97.00 122.00   1.00    4.00    --   92.50 -93.00 -83.20   25
 30  \w     58.00  98.00   1.00    4.00    --   92.50 -45.00-180.00   40
 31  \w     42.00 122.00   1.00    4.00    --   92.50 -93.00-146.43   80
 32  \w     41.00  84.00   1.00    4.00    --   92.50 -95.00 -30.00   43
 33  \w     35.00 129.00   1.00    1.00    --   41.37-178.00  30.00   94
 34  \w     25.00  54.00   1.00    4.00    --   92.50 -45.00  60.00   29
 35  \w     28.00  53.00   1.00    4.00    --   92.50 -61.00 120.00   25
 36  \w     23.00 108.00   1.00    4.00    --   92.50 -61.00  60.00   85
 37  \w     18.00 109.00   1.00    1.00    --   41.37  38.00 -30.00   91
 38  \w     60.00  87.00   1.00    4.00    --   92.50  77.00  30.00   27
 39  \w     66.00 157.00   1.00    4.00    --   92.50  61.00  60.00   91
 40  \w     66.00  96.00   1.00    4.00    --   92.50  61.00 -30.00   30
 41  \w     64.00 165.00   1.00    4.00    --   92.50  61.00   0.00  101
 42  \w     60.00  97.00   1.00    4.00    --   92.50  77.00  90.00   37
 43  \w     63.00 128.00   1.00    4.00    --   92.50  61.00  90.00   65
 44  \w     60.00  86.00   1.00    4.00    --   92.50  77.00 -30.00   26
 45  \w     60.00  86.00   1.00    4.00    --   92.50  77.00 -60.00   26
 46  \w     60.00 106.00   1.00    4.00    --   92.50  77.00 -90.00   46
 47  \w     60.00 112.00   1.00    4.00    --   92.50  77.00-180.00   52
 48  \w     60.00  86.00   1.00    4.00    --   92.50  77.00-150.00   26
 49  \w     64.00  95.00   1.00    4.00    --   92.50  61.00-120.00   31
 50  \w     63.00  95.00   1.00    4.00    --   92.50  61.00 -90.00   32
 51  \w     60.00  95.00   1.00    4.00    --   92.50  77.00-120.00   35
 52  \w     63.00 154.00   1.00    4.00    --   92.50  64.00-147.04   91
 53  \w     64.00 144.00   1.00    4.00    --   92.50  62.00-176.32   80
 54  \w     60.00 109.00   1.00    4.00    --   92.50  77.00   0.00   49
 55  \w     60.00 111.00   1.00    4.00    --   92.50  77.00  60.00   51
 56  \w     60.00  86.00   1.00    4.00    --   92.50  77.00 120.00   26
 57  \w      9.00  80.00   1.00    1.00    --   41.37  77.00  90.00   71
 58  \w     17.00 100.00   1.00    4.00    --   92.50 -30.00  90.00   83
 59  \w     24.00  73.00   1.00    4.00    --   92.50 -95.00  30.00   49
 60  \w     17.00 109.00   1.00    4.00    --   92.50 -77.00  30.00   92
 61  \w     14.00  44.00   1.00    4.00    --   92.50 -93.00  -4.54   30
 62  \w     14.00  63.00   1.00    4.00    --   92.50 -93.00 -83.20   49
 63  \w     19.00  48.00   1.00    4.00    --   92.50 -45.00-180.00   29
 64  \w      5.00 119.00   1.00    1.00    --   41.37  19.00-120.00  114
 65  \w     12.00  60.00   1.00    1.00    --   41.37  77.00-180.00   48
 66  \w      9.00  35.00   1.00    1.00    --   41.37  77.00 -90.00   26
 67  \w    -62.00  -9.00   1.00    1.00    --  -41.37 -77.00  30.00   53
 68  \w    -61.00  -9.00   1.00    1.00    --  -41.37 -77.00 -30.00   52
 69  \w    -43.00  -9.00   1.00    1.00    --  -41.37 -77.00-120.00   34
 70  \w   -107.00 -13.00   1.00    1.00    --  -41.37 -57.00  60.00   94
 71  \w   -113.00 -80.00   1.00    1.00    --  -41.37 -77.00  30.00   33
 72  \w   -126.00 -57.00   1.00    1.00    --  -41.37-178.00  30.00   69
 73  \w     13.00  64.00   1.00    4.00    --   92.50 -93.00  75.34   51
;
_diffrn_measurement_device 'four-circle diffractometer'
_diffrn_measurement_device_type 'Xcalibur, Ruby, Gemini ultra'
_diffrn_measurement_method '\w scans'
_diffrn_orient_matrix_type 'CrysAlisPro convention (1999,Acta A55,543-557)'
_diffrn_orient_matrix_UB_11 -0.0003620000
_diffrn_orient_matrix_UB_12 -0.0468281000
_diffrn_orient_matrix_UB_13 -0.0733782000
_diffrn_orient_matrix_UB_21 -0.0546467000
_diffrn_orient_matrix_UB_22 0.0295384000
_diffrn_orient_matrix_UB_23 -0.0352963000
_diffrn_orient_matrix_UB_31 0.0181605000
_diffrn_orient_matrix_UB_32 0.0874196000
_diffrn_orient_matrix_UB_33 -0.0273715000
_diffrn_radiation_monochromator mirror
_diffrn_radiation_probe x-ray
_diffrn_radiation_type CuK\a
_diffrn_radiation_wavelength 1.54184
_diffrn_reflns_av_R_equivalents 0.0597
_diffrn_reflns_av_unetI/netI 0.0361
_diffrn_reflns_Laue_measured_fraction_full 0.998
_diffrn_reflns_Laue_measured_fraction_max 0.998
_diffrn_reflns_limit_h_max 33
_diffrn_reflns_limit_h_min -33
_diffrn_reflns_limit_k_max 17
_diffrn_reflns_limit_k_min -17
_diffrn_reflns_limit_l_max 22
_diffrn_reflns_limit_l_min -22
_diffrn_reflns_number 89995
_diffrn_reflns_point_group_measured_fraction_full 0.995
_diffrn_reflns_point_group_measured_fraction_max 0.995
_diffrn_reflns_theta_full 66.925
_diffrn_reflns_theta_max 66.925
_diffrn_reflns_theta_min 3.901
_diffrn_source 'fine-focus sealed X-ray tube'
_diffrn_source_type 'Enhance Ultra (Cu) X-ray Source'
_exptl_absorpt_coefficient_mu 5.229
_exptl_absorpt_correction_T_max 1.00000
_exptl_absorpt_correction_T_min 0.58433
_exptl_absorpt_correction_type multi-scan
_exptl_absorpt_process_details
;
CrysAlisPro 1.171.38.43d (Rigaku Oxford Diffraction, 2015)
Empirical absorption correction using spherical harmonics,
 implemented in SCALE3 ABSPACK scaling algorithm.
;
_exptl_crystal_colour yellow
_exptl_crystal_density_diffrn 1.491
_exptl_crystal_description block
_exptl_crystal_F_000 3436
_exptl_crystal_size_max 0.217
_exptl_crystal_size_mid 0.193
_exptl_crystal_size_min 0.032
_refine_diff_density_max 1.211
_refine_diff_density_min -1.086
_refine_diff_density_rms 0.088
_refine_ls_abs_structure_details
;
 Flack x determined using 4915 quotients [(I+)-(I-)]/[(I+)+(I-)]
 (Parsons, Flack and Wagner, Acta Cryst. B69 (2013) 249-259).
# SQUEEZE RESULTS (Version = 160117)
# Note: Data are Listed for all Voids in the P1 Unit Cell
# i.e. Centre of Gravity, Solvent Accessible Volume,
# Recovered number of Electrons in the Void and
# Details about the Squeezed Material
loop_
  _platon_squeeze_void_nr
  _platon_squeeze_void_average_x
  _platon_squeeze_void_average_y
  _platon_squeeze_void_average_z
  _platon_squeeze_void_volume
  _platon_squeeze_void_count_electrons
  _platon_squeeze_void_content
   1  0.000  0.067  0.500       140        42 ' '
   2  0.420  0.055  0.274        13         0 ' '
   3  0.580  0.055  0.726        13         1 ' '
   4  0.000  0.302  0.000       150        38 ' '
   5  0.267  0.430  0.104         8        12 ' '
   6  0.733  0.430  0.896         8        11 ' '
   7  0.500  0.567  0.500       140        42 ' '
   8  0.080  0.555  0.726        13         1 ' '
   9  0.920  0.555  0.274        13         0 ' '
  10  0.500  0.802  1.000       150        38 ' '
  11  0.233  0.930  0.896         8        11 ' '
  12  0.767  0.930  0.104         8        12 ' '
_platon_squeeze_void_probe_radius                  1.20
_platon_squeeze_details                           SQUEEZE showed solvent accessible voids of 166 \%A3 containing 52 electrons per asymmetric unit, which is accounted for by the solvent not modelled in the crystal structure, 1 DMF and 2 water molecules, which are present in the microanalysis and TGA.

;
_refine_ls_abs_structure_Flack 0.026(5)
_refine_ls_extinction_method none
_refine_ls_goodness_of_fit_ref 0.905
_refine_ls_hydrogen_treatment mixed
_refine_ls_matrix_type full
_refine_ls_number_parameters 1042
_refine_ls_number_reflns 13273
_refine_ls_number_restraints 111
_refine_ls_restrained_S_all 0.907
_refine_ls_R_factor_all 0.0586
_refine_ls_R_factor_gt 0.0514
_refine_ls_shift/su_max 0.016
_refine_ls_shift/su_mean 0.000
_refine_ls_structure_factor_coef Fsqd
_refine_ls_weighting_details 'w=1/[\s^2^(Fo^2^)+(0.0788P)^2^+59.9857P] where P=(Fo^2^+2Fc^2^)/3'
_refine_ls_weighting_scheme calc
_refine_ls_wR_factor_gt 0.1380
_refine_ls_wR_factor_ref 0.1441
_reflns_Friedel_coverage 0.914
_reflns_Friedel_fraction_full 0.992
_reflns_Friedel_fraction_max 0.992
_reflns_number_gt 11774
_reflns_number_total 13273
_reflns_threshold_expression 'I > 2\s(I)'
_cod_data_source_file c8cc09191a2.cif
_cod_data_source_block 1
_cod_original_formula_sum 'C77.50 H74.50 Cd2 N8.50 O20.50'
_cod_database_code 7122683
_shelx_shelxl_version_number 2016/6
_chemical_oxdiff_formula 'C50 H50 Cd2 N4 O8'
_shelx_space_group_comment
;
The symmetry employed for this shelxl refinement is uniquely defined
by the following loop, which should always be used as a source of
symmetry information in preference to the above space-group names.
They are only intended as comments.
;
_reflns_odcompleteness_completeness 99.56
_reflns_odcompleteness_iscentric 1
_reflns_odcompleteness_theta 66.97
_olex2_refinement_description
;
1. Fixed Uiso
 At 1.2 times of:
  All C(H) groups, All C(H,H) groups
 At 1.5 times of:
  All C(H,H,H) groups, All O(H,H) groups
2. Restrained distances
 O20-H20A = O20-H20B
 0.82 with sigma of 0.02
 O17-H17A = O17-H17B
 0.82 with sigma of 0.001
 O19-C77
 1.15 with sigma of 0.02
 N9-C77
 1.32 with sigma of 0.001
 O18A-H18A = O18A-H18B
 0.82 with sigma of 0.02
 O18B-H18C = O18B-H18D
 0.82 with sigma of 0.02
 N9-C78 = N9-C79
 1.44 with sigma of 0.02
 C6-C4 = C24-C23 = C25-C23 = C23-C22
 1.5 with sigma of 0.005
 H20A-H20B
 1.34 with sigma of 0.04
 H17A-H17B
 1.34 with sigma of 0.04
 H17A-O20_$2
 2 with sigma of 0.04
 O14_$2-H17B
 2 with sigma of 0.04
 C25-C24 = C22-C24
 2.5 with sigma of 0.001
 H18A-H18B
 1.34 with sigma of 0.04
 H18C-H18D
 1.34 with sigma of 0.04
 H18C-Cd2
 2.7 with sigma of 0.04
 O18A-O18B
 1 with sigma of 0.04
 H21B_$3-H65
 2.2 with sigma of 0.08
 C5-C6
 2.5 with sigma of 0.04
 Cd1-H17A \\sim Cd1-H17B
 with sigma of 0.02
 Cd2-H18A \\sim Cd2-H18B
 with sigma of 0.02
 Cd2-H18C \\sim Cd2-H18D
 with sigma of 0.02
3. Rigid bond restraints
 C78, C77, N9, O19, C79
 with sigma for 1-2 distances of 0.01 and sigma for 1-3 distances of 0.01
 C3, C4, C5, C6
 with sigma for 1-2 distances of 0.01 and sigma for 1-3 distances of 0.01
4. Uiso/Uaniso restraints and constraints
Uanis(C77) \\sim Ueq: with sigma of 0.001 and sigma for terminal atoms of 0.002
Uanis(C6) \\sim Ueq: with sigma of 0.005 and sigma for terminal atoms of 0.01
Uanis(O18B) \\sim Ueq, Uanis(O18A) \\sim Ueq: with sigma of 0.001 and sigma for
terminal atoms of 0.002
5. Rigid body (RIGU) restrains
 C21, C22, C24, C23, C25
 with sigma for 1-2 distances of 0.004 and sigma for 1-3 distances of 0.004
 C48, C49, C51, C50
 with sigma for 1-2 distances of 0.004 and sigma for 1-3 distances of 0.004
6. Others
 Sof(O18B)=Sof(H18C)=Sof(H18D)=1-FVAR(1)
 Sof(O18A)=Sof(H18A)=Sof(H18B)=FVAR(1)
 Fixed Sof: C78(0.5) H78A(0.5) H78B(0.5) H78C(0.5) C77(0.5) H77(0.5) N9(0.5)
 O19(0.5) C79(0.5) H79A(0.5) H79B(0.5) H79C(0.5)
7.a Free rotating group:
 O21(H21A,H21B)
7.b Ternary CH refined with riding coordinates:
 C21(H21), C47(H47), C30(H30), C2(H2), C28(H28), C49(H49), C23(H23), C4(H4)
7.c Secondary CH2 refined with riding coordinates:
 C3(H3A,H3B), C29(H29A,H29B), C48(H48A,H48B)
7.d Me refined with riding coordinates:
 C32(H32A,H32B,H32C), C51(H51A,H51B,H51C), C25(H25A,H25B,H25C), C50(H50A,H50B,
 H50C), C78(H78A,H78B,H78C)
7.e Aromatic/amide H refined with riding coordinates:
 C62(H62), C67(H67), C55(H55), C76(H76), C54(H54), C74(H74), C64(H64),
 C63(H63), C75(H75), C66(H66), C70(H70), C42(H42), C22(H22), C53(H53), C65(H65),
  C17(H17), C16(H16), C43(H43), C37(H37), C11(H11), C71(H71), C59(H59),
 C58(H58), C36(H36), C10(H10), C77(H77)
7.f Idealised Me refined as rotating group:
 C24(H24A,H24B,H24C), C5(H5A,H5B,H5C), C31(H31A,H31B,H31C), C6(H6A,H6B,H6C),
 C79(H79A,H79B,H79C)
;
_olex2_submission_special_instructions 'No special instructions were received'
_oxdiff_exptl_absorpt_empirical_details
;
Empirical correction (ABSPACK) includes:
- Absorption correction using spherical harmonics
- Frame scaling
;
_oxdiff_exptl_absorpt_empirical_full_max 1.528
_oxdiff_exptl_absorpt_empirical_full_min 0.785

loop_
_space_group_symop_operation_xyz
'x, y, z'
'-x, y, -z'
'x+1/2, y+1/2, z'
'-x+1/2, y+1/2, -z'

loop_
_atom_site_label
_atom_site_type_symbol
_atom_site_fract_x
_atom_site_fract_y
_atom_site_fract_z
_atom_site_U_iso_or_equiv
_atom_site_adp_type
_atom_site_occupancy
_atom_site_site_symmetry_order
_atom_site_calc_flag
_atom_site_refinement_flags_posn
_atom_site_refinement_flags_adp
_atom_site_refinement_flags_occupancy
_atom_site_disorder_assembly
_atom_site_disorder_group
Cd1 Cd 0.72543(3) 0.62209(15) 1.06921(4) 0.0425(2) Uani 1 1 d D . . . .
Cd2 Cd 0.77412(3) 0.24125(15) 0.43315(3) 0.03655(19) Uani 1 1 d D . . . .
O8 O 0.6821(3) 0.2527(8) 0.3749(4) 0.054(2) Uani 1 1 d . . . . .
O15 O 0.8196(4) 0.6316(8) 1.1216(5) 0.062(3) Uani 1 1 d . . . . .
O10 O 0.8792(3) 0.2412(9) 0.4878(4) 0.055(2) Uani 1 1 d . . . . .
O1 O 0.6262(4) 0.6283(9) 1.0191(5) 0.071(3) Uani 1 1 d . . . . .
C69 C 0.7843(4) 0.2306(8) 0.2711(5) 0.035(2) Uani 1 1 d . . . . .
C13 C 0.6244(4) 0.4025(8) 0.6487(6) 0.036(2) Uani 1 1 d . . . . .
C26 C 0.6778(5) 0.2695(9) 0.4369(6) 0.046(3) Uani 1 1 d . . . . .
C40 C 0.8736(4) 0.4647(9) 0.8499(6) 0.043(3) Uani 1 1 d . . . . .
O9 O 0.8248(3) 0.3116(6) 0.5330(4) 0.0445(18) Uani 1 1 d . . . . .
N5 N 0.7019(4) 0.5032(7) 1.1320(4) 0.043(2) Uani 1 1 d . . . . .
C62 C 0.6693(5) 0.3743(9) 1.2145(6) 0.053(3) Uani 1 1 d . . . . .
H62 H 0.659514 0.329355 1.241633 0.063 Uiso 1 1 calc R . . . .
O2 O 0.6751(4) 0.5779(8) 0.9551(4) 0.066(3) Uani 1 1 d . . . . .
C44 C 0.8773(4) 0.4000(9) 0.9047(5) 0.040(3) Uani 1 1 d . . . . .
C12 C 0.6242(4) 0.4551(9) 0.5832(6) 0.039(2) Uani 1 1 d . . . . .
N8 N 0.7946(4) 0.3508(7) 0.3592(4) 0.0370(19) Uani 1 1 d . . . . .
C57 C 0.7091(4) 0.6141(9) 1.2284(6) 0.043(3) Uani 1 1 d . . . . .
C60 C 0.6962(4) 0.5256(9) 1.2003(6) 0.043(3) Uani 1 1 d . . . . .
C67 C 0.7721(5) 0.1126(10) 0.1804(6) 0.055(3) Uani 1 1 d . . . . .
H67 H 0.771830 0.091122 0.133751 0.067 Uiso 1 1 calc R . . . .
C72 C 0.7962(4) 0.3246(8) 0.2920(5) 0.034(2) Uani 1 1 d . . . . .
O16 O 0.7839(3) 0.5501(6) 1.0251(4) 0.054(2) Uani 1 1 d . . . . .
C14 C 0.6185(4) 0.4482(9) 0.7118(6) 0.043(3) Uani 1 1 d . . . . .
N6 N 0.7252(4) 0.6742(9) 1.1863(5) 0.050(3) Uani 1 1 d . . . . .
O7 O 0.7148(3) 0.2848(6) 0.4941(4) 0.049(2) Uani 1 1 d . . . . .
C39 C 0.8788(4) 0.4383(7) 0.7804(5) 0.035(2) Uani 1 1 d . . . . .
O5 O 0.6390(3) 0.4470(7) 0.4671(4) 0.057(2) Uani 1 1 d . . . . .
N7 N 0.7734(4) 0.1754(6) 0.3199(5) 0.0353(19) Uani 1 1 d . . . . .
C19 C 0.6294(4) 0.2612(9) 0.5813(6) 0.047(3) Uani 1 1 d . . . . .
C55 C 0.7202(5) 0.7242(10) 1.3260(6) 0.057(4) Uani 1 1 d . . . . .
H55 H 0.717669 0.741976 1.372252 0.068 Uiso 1 1 calc R . . . .
C76 C 0.8051(4) 0.4366(8) 0.3787(6) 0.041(2) Uani 1 1 d . . . . .
H76 H 0.803882 0.455139 0.425408 0.049 Uiso 1 1 calc R . . . .
C18 C 0.6290(4) 0.3106(9) 0.6493(6) 0.045(3) Uani 1 1 d . . . . .
C38 C 0.8650(5) 0.5571(8) 0.8615(6) 0.041(3) Uani 1 1 d . . . . .
C73 C 0.8081(4) 0.3829(9) 0.2425(6) 0.046(3) Uani 1 1 d . . . . .
C54 C 0.7376(5) 0.7819(10) 1.2841(7) 0.055(3) Uani 1 1 d . . . . .
H54 H 0.748569 0.838616 1.302718 0.066 Uiso 1 1 calc R . . . .
C74 C 0.8190(5) 0.4717(9) 0.2621(6) 0.050(3) Uani 1 1 d . . . . .
H74 H 0.826801 0.511483 0.228990 0.060 Uiso 1 1 calc R . . . .
C45 C 0.8734(4) 0.4293(9) 0.9797(6) 0.043(3) Uani 1 1 d . . . . .
C64 C 0.6887(5) 0.4228(9) 1.1046(6) 0.049(3) Uani 1 1 d . . . . .
H64 H 0.689952 0.409546 1.056770 0.059 Uiso 1 1 calc R . . . .
C56 C 0.7061(5) 0.6376(9) 1.2996(6) 0.049(3) Uani 1 1 d . . . . .
C20 C 0.6309(4) 0.4049(9) 0.5198(6) 0.044(3) Uani 1 1 d . . . . .
C61 C 0.6807(5) 0.4623(9) 1.2448(6) 0.045(3) Uani 1 1 d . . . . .
C15 C 0.6230(4) 0.3977(10) 0.7781(6) 0.050(3) Uani 1 1 d . . . . .
N4 N 0.8708(4) 0.5215(7) 0.9905(5) 0.043(2) Uani 1 1 d . . . . .
N2 N 0.6264(4) 0.3124(7) 0.5176(5) 0.045(2) Uani 1 1 d . . . . .
O6 O 0.6312(4) 0.1799(6) 0.5779(5) 0.067(2) Uani 1 1 d . . . . .
C63 C 0.6730(5) 0.3571(11) 1.1449(6) 0.057(3) Uani 1 1 d . . . . .
H63 H 0.664884 0.300298 1.124199 0.068 Uiso 1 1 calc R . . . .
C68 C 0.7836(4) 0.2033(8) 0.1987(5) 0.043(3) Uani 1 1 d . . . . .
C21 C 0.6263(4) 0.2662(10) 0.4479(6) 0.053(3) Uani 1 1 d . U . . .
H21 H 0.619547 0.202779 0.455002 0.063 Uiso 1 1 calc R . . . .
C27 C 0.8690(5) 0.2959(8) 0.5304(6) 0.041(3) Uani 1 1 d . . . . .
C1 C 0.6327(6) 0.5961(10) 0.9632(7) 0.059(4) Uani 1 1 d . . . . .
C75 C 0.8180(5) 0.5008(8) 0.3319(6) 0.047(3) Uani 1 1 d . . . . .
H75 H 0.825523 0.559912 0.347190 0.057 Uiso 1 1 calc R . . . .
N3 N 0.8965(3) 0.3874(6) 0.6453(4) 0.040(2) Uani 1 1 d . . . . .
C66 C 0.7612(5) 0.0561(8) 0.2305(6) 0.045(3) Uani 1 1 d . . . . .
H66 H 0.752954 -0.003626 0.218454 0.055 Uiso 1 1 calc R . . . .
N1 N 0.6005(4) 0.5323(9) 0.8343(5) 0.059(3) Uani 1 1 d . . . . .
C47 C 0.8729(5) 0.5524(10) 1.0669(6) 0.058(3) Uani 1 1 d . . . . .
H47 H 0.882017 0.499495 1.099147 0.070 Uiso 1 1 calc R . . . .
C52 C 0.8214(6) 0.5814(10) 1.0709(7) 0.053(3) Uani 1 1 d . . . . .
C70 C 0.7974(5) 0.2651(9) 0.1494(6) 0.058(3) Uani 1 1 d . . . . .
H70 H 0.798694 0.245226 0.103057 0.069 Uiso 1 1 calc R . . . .
C7 C 0.6164(4) 0.4451(12) 0.8440(6) 0.058(4) Uani 1 1 d . . . . .
C42 C 0.8901(4) 0.2858(8) 0.8226(6) 0.042(2) Uani 1 1 d . . . . .
H42 H 0.895686 0.225707 0.814171 0.051 Uiso 1 1 calc R . . . .
C22 C 0.5848(4) 0.2974(10) 0.3791(7) 0.073(4) Uani 1 1 d D U . . .
H22 H 0.592538 0.320225 0.337683 0.087 Uiso 1 1 calc R . . . .
C53 C 0.7395(5) 0.7582(9) 1.2142(7) 0.054(3) Uani 1 1 d . . . . .
H53 H 0.750493 0.799669 1.185536 0.065 Uiso 1 1 calc R . . . .
C65 C 0.7628(5) 0.0903(9) 0.3008(6) 0.045(3) Uani 1 1 d . . . . .
H65 H 0.756159 0.051536 0.335502 0.054 Uiso 1 1 calc DR . . . .
C17 C 0.6335(5) 0.2602(9) 0.7141(6) 0.052(3) Uani 1 1 d . . . . .
H17 H 0.637291 0.198140 0.714481 0.062 Uiso 1 1 calc R . . . .
C16 C 0.6320(4) 0.3077(10) 0.7791(6) 0.051(3) Uani 1 1 d . . . . .
H16 H 0.637358 0.276405 0.823606 0.061 Uiso 1 1 calc R . . . .
C41 C 0.8879(4) 0.3479(8) 0.7680(6) 0.042(2) Uani 1 1 d . . . . .
C43 C 0.8840(4) 0.3120(9) 0.8920(6) 0.047(3) Uani 1 1 d . . . . .
H43 H 0.884601 0.269266 0.928359 0.056 Uiso 1 1 calc R . . . .
C46 C 0.8610(5) 0.5857(9) 0.9348(6) 0.051(3) Uani 1 1 d . . . . .
C3 C 0.5457(7) 0.522(2) 0.9196(10) 0.125(9) Uani 1 1 d . U . . .
H3A H 0.532469 0.559875 0.951259 0.150 Uiso 1 1 calc R . . . .
H3B H 0.561962 0.471228 0.949660 0.150 Uiso 1 1 calc R . . . .
C37 C 0.8617(5) 0.6161(10) 0.8060(7) 0.054(3) Uani 1 1 d . . . . .
H37 H 0.855767 0.676158 0.814169 0.065 Uiso 1 1 calc R . . . .
C30 C 1.0042(6) 0.3859(13) 0.6390(10) 0.080(5) Uani 1 1 d . . . . .
H30 H 0.998729 0.396642 0.687571 0.095 Uiso 1 1 calc R . . . .
C9 C 0.6106(4) 0.5405(9) 0.7087(6) 0.046(3) Uani 1 1 d . . . . .
C11 C 0.6178(4) 0.5457(9) 0.5840(6) 0.047(3) Uani 1 1 d . . . . .
H11 H 0.618325 0.579386 0.542478 0.057 Uiso 1 1 calc R . . . .
C29 C 0.9623(5) 0.3275(9) 0.5933(7) 0.050(3) Uani 1 1 d . . . . .
H29A H 0.968276 0.317058 0.545628 0.060 Uiso 1 1 calc R . . . .
H29B H 0.964866 0.269799 0.618120 0.060 Uiso 1 1 calc R . . . .
C71 C 0.8082(5) 0.3507(9) 0.1691(6) 0.053(3) Uani 1 1 d . . . . .
H71 H 0.815968 0.390208 0.135681 0.064 Uiso 1 1 calc R . . . .
C59 C 0.6754(5) 0.4876(10) 1.3145(6) 0.059(3) Uani 1 1 d . . . . .
H59 H 0.664236 0.446295 1.343181 0.071 Uiso 1 1 calc R . . . .
C2 C 0.5856(6) 0.5750(12) 0.8976(7) 0.075(4) Uani 1 1 d . . . . .
H2 H 0.570432 0.633031 0.878982 0.090 Uiso 1 1 calc R . . . .
C48 C 0.9144(5) 0.6218(15) 1.0981(8) 0.091(5) Uani 1 1 d . U . . .
H48A H 0.904520 0.677666 1.071154 0.109 Uiso 1 1 calc R . . . .
H48B H 0.916430 0.632962 1.149781 0.109 Uiso 1 1 calc R . . . .
C58 C 0.6868(6) 0.5734(11) 1.3394(6) 0.068(4) Uani 1 1 d . . . . .
H58 H 0.681744 0.590301 1.384317 0.081 Uiso 1 1 calc R . . . .
O20 O 0.7388(4) 0.4204(7) 0.9270(5) 0.057(2) Uani 1 1 d D . . . .
H20A H 0.714(3) 0.429(10) 0.941(8) 0.085 Uiso 1 1 d DR . . . .
H20B H 0.758(4) 0.459(9) 0.952(8) 0.085 Uiso 1 1 d DR . . . .
O21 O 0.7608(4) 0.4360(6) 0.5691(5) 0.055(2) Uani 1 1 d . . . A 1
H21A H 0.743764 0.397218 0.539053 0.083 Uiso 1 1 d G . . A 1
H21B H 0.753947 0.432853 0.610267 0.083 Uiso 1 1 d DG . . A 1
O13 O 0.8511(4) 0.6625(6) 0.9485(5) 0.067(2) Uani 1 1 d . . . . .
O14 O 0.8738(4) 0.3756(7) 1.0281(4) 0.062(2) Uani 1 1 d D . . . .
C28 C 0.9095(4) 0.3594(8) 0.5779(5) 0.045(2) Uani 1 1 d . . . . .
H28 H 0.907314 0.414055 0.548039 0.054 Uiso 1 1 calc R . . . .
O17 O 0.7147(4) 0.7648(7) 1.0272(6) 0.075(3) Uani 1 1 d D . . . .
H17A H 0.7388(11) 0.797(3) 1.030(5) 0.113 Uiso 1 1 d DR . . . .
H17B H 0.6878(12) 0.784(4) 1.001(5) 0.113 Uiso 1 1 d DR . . . .
O11 O 0.9007(3) 0.2416(6) 0.6814(4) 0.0484(16) Uani 1 1 d . . . . .
O12 O 0.8784(4) 0.5293(6) 0.6012(4) 0.061(2) Uani 1 1 d . . . . .
O3 O 0.6240(3) 0.4060(8) 0.9036(4) 0.069(3) Uani 1 1 d . . . . .
O4 O 0.5898(5) 0.6655(8) 0.7730(5) 0.090(3) Uani 1 1 d . . . . .
C33 C 0.8961(4) 0.3180(7) 0.6972(5) 0.037(2) Uani 1 1 d . . . . .
C34 C 0.8826(4) 0.4761(7) 0.6519(6) 0.042(2) Uani 1 1 d . . . . .
C8 C 0.6000(5) 0.5874(11) 0.7730(6) 0.063(3) Uani 1 1 d . . . . .
C35 C 0.8757(4) 0.5036(8) 0.7248(5) 0.041(2) Uani 1 1 d . . . . .
C36 C 0.8666(5) 0.5915(8) 0.7363(6) 0.047(3) Uani 1 1 d . . . . .
H36 H 0.863701 0.634091 0.699026 0.057 Uiso 1 1 calc R . . . .
C10 C 0.6104(4) 0.5893(9) 0.6463(6) 0.051(3) Uani 1 1 d . . . . .
H10 H 0.605451 0.651062 0.645454 0.061 Uiso 1 1 calc R . . . .
C24 C 0.5188(6) 0.2026(12) 0.4068(12) 0.134(8) Uani 1 1 d D U . . .
H24A H 0.515120 0.158152 0.368489 0.201 Uiso 1 1 calc GR . . . .
H24B H 0.487895 0.208429 0.418793 0.201 Uiso 1 1 calc GR . . . .
H24C H 0.544767 0.184438 0.450479 0.201 Uiso 1 1 calc GR . . . .
C49 C 0.9641(8) 0.598(2) 1.0945(16) 0.148(10) Uani 1 1 d . U . . .
H49 H 0.961376 0.573967 1.044868 0.178 Uiso 1 1 calc R . . . .
C23 C 0.5322(4) 0.2905(12) 0.3799(11) 0.211(18) Uani 1 1 d D U . . .
H23 H 0.528402 0.335257 0.416211 0.253 Uiso 1 1 calc R . . . .
C32 C 1.0534(6) 0.3429(17) 0.6516(13) 0.117(7) Uani 1 1 d . . . . .
H32A H 1.079012 0.382041 0.680818 0.175 Uiso 1 1 calc R . . . .
H32B H 1.054112 0.287195 0.677593 0.175 Uiso 1 1 calc R . . . .
H32C H 1.059207 0.331584 0.604460 0.175 Uiso 1 1 calc R . . . .
C51 C 1.0005(10) 0.677(3) 1.110(2) 0.252(19) Uani 1 1 d . U . . .
H51A H 1.032451 0.657194 1.106864 0.378 Uiso 1 1 calc R . . . .
H51B H 0.987874 0.723462 1.073901 0.378 Uiso 1 1 calc R . . . .
H51C H 1.004096 0.700034 1.159096 0.378 Uiso 1 1 calc R . . . .
C4 C 0.5012(7) 0.4854(19) 0.8563(14) 0.130(8) Uani 1 1 d D U . . .
H4 H 0.513260 0.445202 0.824017 0.156 Uiso 1 1 calc R . . . .
C5 C 0.4700(10) 0.566(2) 0.8085(14) 0.162(9) Uani 1 1 d D U . . .
H5A H 0.446631 0.588455 0.832595 0.243 Uiso 1 1 calc GR . . . .
H5B H 0.452280 0.544648 0.759572 0.243 Uiso 1 1 calc GR . . . .
H5C H 0.492445 0.613200 0.804513 0.243 Uiso 1 1 calc GR . . . .
C25 C 0.4973(9) 0.319(2) 0.3065(14) 0.34(3) Uani 1 1 d D U . . .
H25A H 0.463387 0.314226 0.308035 0.504 Uiso 1 1 calc R . . . .
H25B H 0.504129 0.380296 0.296649 0.504 Uiso 1 1 calc R . . . .
H25C H 0.501883 0.281117 0.267741 0.504 Uiso 1 1 calc R . . . .
C31 C 1.0058(10) 0.4770(16) 0.602(2) 0.203(18) Uani 1 1 d . . . . .
H31A H 1.029182 0.474064 0.573082 0.305 Uiso 1 1 calc GR . . . .
H31B H 1.016037 0.522720 0.638949 0.305 Uiso 1 1 calc GR . . . .
H31C H 0.973170 0.491049 0.568987 0.305 Uiso 1 1 calc GR . . . .
C6 C 0.4631(10) 0.438(2) 0.8848(16) 0.165(9) Uani 1 1 d D U . . .
H6A H 0.443178 0.399116 0.846573 0.247 Uiso 1 1 calc GR . . . .
H6B H 0.441898 0.481357 0.898144 0.247 Uiso 1 1 calc GR . . . .
H6C H 0.479841 0.402765 0.927780 0.247 Uiso 1 1 calc GR . . . .
C50 C 0.9871(11) 0.527(4) 1.152(3) 0.35(3) Uani 1 1 d . U . . .
H50A H 1.019858 0.512308 1.149454 0.522 Uiso 1 1 calc R . . . .
H50B H 0.989668 0.550269 1.201107 0.522 Uiso 1 1 calc R . . . .
H50C H 0.966476 0.474613 1.143124 0.522 Uiso 1 1 calc R . . . .
C78 C 0.503(2) 0.6458(14) 0.510(3) 0.065(10) Uani 0.5 1 d D U P B -1
H78A H 0.493399 0.692478 0.537998 0.098 Uiso 0.5 1 calc R . P B -1
H78B H 0.538450 0.648901 0.517089 0.098 Uiso 0.5 1 calc R . P B -1
H78C H 0.485645 0.653454 0.457820 0.098 Uiso 0.5 1 calc R . P B -1
C77 C 0.499(3) 0.4815(12) 0.507(3) 0.078(6) Uani 0.5 1 d D U P B -1
H77 H 0.510072 0.482690 0.465506 0.093 Uiso 0.5 1 calc R . P B -1
N9 N 0.4907(8) 0.5602(13) 0.5342(12) 0.078(6) Uani 0.5 1 d D U P B -1
O19 O 0.4938(13) 0.4146(16) 0.5293(15) 0.117(9) Uani 0.5 1 d D U P B -1
C79 C 0.4731(11) 0.5695(18) 0.5988(16) 0.074(7) Uani 0.5 1 d D U P B -1
H79A H 0.490414 0.618042 0.629265 0.110 Uiso 0.5 1 calc GR . P B -1
H79B H 0.479170 0.514733 0.627084 0.110 Uiso 0.5 1 calc GR . P B -1
H79C H 0.437834 0.581850 0.582969 0.110 Uiso 0.5 1 calc GR . P B -1
O18A O 0.7464(7) 0.1073(12) 0.4751(9) 0.039(5) Uani 0.42(2) 1 d D U P C 2
H18A H 0.721(5) 0.123(12) 0.486(12) 0.058 Uiso 0.42(2) 1 d DR . P C 2
H18B H 0.735(7) 0.078(13) 0.436(7) 0.058 Uiso 0.42(2) 1 d DR . P C 2
O18B O 0.7811(5) 0.1003(8) 0.4804(6) 0.033(4) Uani 0.58(2) 1 d D U P C 1
H18C H 0.758(3) 0.083(7) 0.494(11) 0.049 Uiso 0.58(2) 1 d DR . P C 1
H18D H 0.8086(17) 0.081(7) 0.496(10) 0.049 Uiso 0.58(2) 1 d DR . P C 1

loop_
_atom_site_aniso_label
_atom_site_aniso_U_11
_atom_site_aniso_U_22
_atom_site_aniso_U_33
_atom_site_aniso_U_23
_atom_site_aniso_U_13
_atom_site_aniso_U_12
Cd1 0.0676(5) 0.0392(5) 0.0248(4) -0.0081(3) 0.0196(3) -0.0009(4)
Cd2 0.0545(4) 0.0377(4) 0.0208(3) -0.0030(3) 0.0162(3) -0.0019(4)
O8 0.065(5) 0.067(6) 0.036(4) -0.019(4) 0.022(3) -0.008(5)
O15 0.089(6) 0.060(6) 0.052(5) -0.015(4) 0.041(4) -0.020(5)
O10 0.061(5) 0.059(5) 0.049(4) -0.016(5) 0.022(4) -0.006(5)
O1 0.098(7) 0.073(7) 0.040(5) -0.009(5) 0.017(4) 0.015(7)
C69 0.045(5) 0.036(6) 0.021(4) -0.005(4) 0.007(4) 0.001(4)
C13 0.033(5) 0.050(7) 0.029(5) 0.008(5) 0.014(4) 0.008(5)
C26 0.058(7) 0.053(8) 0.034(5) -0.004(5) 0.023(5) -0.003(5)
C40 0.044(6) 0.060(8) 0.028(5) -0.003(5) 0.015(5) -0.003(6)
O9 0.051(4) 0.060(5) 0.022(3) -0.010(3) 0.011(3) -0.010(4)
N5 0.064(6) 0.047(6) 0.023(4) -0.005(4) 0.021(4) 0.002(5)
C62 0.069(7) 0.063(8) 0.039(6) 0.004(6) 0.035(6) 0.007(6)
O2 0.064(5) 0.111(8) 0.021(3) -0.007(4) 0.011(3) -0.012(5)
C44 0.049(6) 0.055(7) 0.019(4) 0.004(4) 0.015(4) -0.004(5)
C12 0.036(5) 0.056(7) 0.026(5) -0.001(5) 0.014(4) 0.000(5)
N8 0.055(5) 0.032(5) 0.024(4) -0.001(3) 0.011(4) -0.003(4)
C57 0.053(6) 0.044(7) 0.030(5) 0.003(5) 0.009(4) 0.008(5)
C60 0.051(6) 0.050(7) 0.027(5) -0.009(5) 0.011(4) 0.009(5)
C67 0.081(8) 0.052(8) 0.033(5) -0.021(6) 0.017(5) -0.002(6)
C72 0.039(5) 0.041(6) 0.025(4) 0.006(4) 0.012(4) 0.003(4)
O16 0.065(5) 0.062(5) 0.045(4) -0.008(4) 0.031(4) 0.001(4)
C14 0.040(5) 0.067(8) 0.023(5) 0.008(5) 0.010(4) 0.005(5)
N6 0.040(5) 0.087(8) 0.022(4) -0.020(5) 0.006(4) 0.003(5)
O7 0.048(4) 0.076(6) 0.029(3) -0.008(3) 0.018(3) 0.003(4)
C39 0.042(5) 0.036(5) 0.027(5) -0.003(4) 0.012(4) -0.007(4)
O5 0.060(5) 0.085(7) 0.033(4) 0.014(4) 0.024(3) 0.002(4)
N7 0.060(5) 0.027(4) 0.022(4) -0.001(3) 0.018(4) 0.000(4)
C19 0.051(6) 0.054(8) 0.036(5) 0.010(5) 0.015(4) 0.014(5)
C55 0.059(7) 0.071(10) 0.034(5) -0.020(6) 0.004(5) 0.014(6)
C76 0.054(6) 0.041(6) 0.027(5) -0.001(4) 0.013(4) -0.001(5)
C18 0.047(6) 0.063(8) 0.028(5) 0.005(5) 0.016(4) 0.006(5)
C38 0.059(7) 0.042(6) 0.029(5) 0.000(4) 0.024(5) -0.001(5)
C73 0.054(6) 0.049(7) 0.039(6) 0.006(5) 0.017(5) 0.004(5)
C54 0.066(8) 0.060(8) 0.037(6) -0.011(6) 0.011(5) -0.002(6)
C74 0.064(7) 0.046(7) 0.041(6) 0.009(5) 0.019(5) 0.004(5)
C45 0.044(6) 0.058(7) 0.030(5) 0.006(5) 0.016(4) 0.006(5)
C64 0.079(8) 0.044(7) 0.025(5) -0.007(5) 0.016(5) -0.006(6)
C56 0.057(7) 0.059(8) 0.029(5) -0.012(5) 0.011(5) 0.000(6)
C20 0.041(5) 0.066(8) 0.027(5) 0.009(5) 0.012(4) 0.003(5)
C61 0.059(7) 0.048(7) 0.033(5) 0.011(5) 0.020(5) 0.011(5)
C15 0.039(5) 0.087(10) 0.026(5) 0.001(5) 0.014(4) 0.007(6)
N4 0.055(5) 0.052(6) 0.026(4) -0.006(4) 0.016(4) -0.001(4)
N2 0.051(5) 0.052(6) 0.034(5) -0.004(4) 0.019(4) 0.002(4)
O6 0.106(7) 0.053(5) 0.044(5) 0.008(4) 0.028(5) 0.017(5)
C63 0.072(8) 0.063(8) 0.040(6) -0.001(6) 0.023(6) -0.004(7)
C68 0.060(7) 0.053(7) 0.019(4) -0.006(4) 0.016(4) 0.004(5)
C21 0.053(6) 0.078(9) 0.030(5) -0.009(5) 0.015(4) -0.001(6)
C27 0.053(6) 0.040(6) 0.033(5) -0.006(4) 0.017(4) -0.003(5)
C1 0.086(10) 0.059(9) 0.032(6) 0.001(5) 0.019(6) 0.006(7)
C75 0.062(7) 0.036(6) 0.045(6) 0.012(5) 0.016(5) -0.003(5)
N3 0.056(5) 0.042(5) 0.027(4) -0.008(4) 0.019(4) -0.011(4)
C66 0.069(7) 0.036(6) 0.032(5) -0.007(4) 0.016(5) -0.006(5)
N1 0.062(6) 0.088(9) 0.026(5) -0.010(5) 0.012(4) 0.011(6)
C47 0.075(8) 0.080(9) 0.020(5) -0.007(5) 0.013(5) -0.003(7)
C52 0.072(9) 0.052(7) 0.044(7) 0.008(6) 0.032(6) -0.005(6)
C70 0.088(9) 0.064(9) 0.028(5) 0.000(5) 0.029(5) 0.012(7)
C7 0.040(6) 0.103(12) 0.030(6) -0.002(6) 0.011(4) -0.002(7)
C42 0.058(6) 0.042(6) 0.031(5) 0.008(4) 0.017(5) 0.000(5)
C22 0.070(7) 0.102(11) 0.041(6) 0.007(7) 0.009(5) 0.012(7)
C53 0.062(7) 0.050(8) 0.048(6) -0.019(6) 0.012(5) -0.004(6)
C65 0.055(7) 0.053(7) 0.028(5) -0.005(4) 0.014(4) -0.006(5)
C17 0.068(7) 0.056(8) 0.035(5) 0.022(5) 0.021(5) 0.016(6)
C16 0.057(7) 0.078(9) 0.021(5) 0.013(5) 0.018(4) 0.006(7)
C41 0.045(5) 0.048(7) 0.033(5) 0.001(5) 0.013(4) -0.004(5)
C43 0.053(6) 0.052(7) 0.037(6) 0.008(5) 0.015(5) 0.000(5)
C46 0.062(7) 0.064(8) 0.039(6) 0.000(5) 0.032(5) -0.006(6)
C3 0.072(10) 0.24(3) 0.069(10) -0.059(13) 0.038(8) -0.009(12)
C37 0.065(7) 0.057(7) 0.051(6) -0.002(6) 0.034(6) -0.001(6)
C30 0.058(8) 0.103(13) 0.080(10) -0.045(9) 0.023(7) -0.022(8)
C9 0.045(6) 0.061(8) 0.029(5) -0.013(5) 0.006(4) -0.004(5)
C11 0.052(6) 0.056(7) 0.030(5) 0.008(5) 0.007(4) -0.012(5)
C29 0.052(6) 0.056(7) 0.046(6) -0.006(5) 0.022(5) -0.005(5)
C71 0.079(8) 0.052(8) 0.038(6) 0.013(5) 0.031(6) 0.010(6)
C59 0.075(8) 0.070(9) 0.034(6) 0.004(6) 0.020(6) 0.009(7)
C2 0.085(9) 0.101(12) 0.036(6) -0.015(7) 0.013(6) 0.029(8)
C48 0.066(8) 0.161(17) 0.048(7) -0.041(9) 0.021(6) -0.030(9)
C58 0.093(10) 0.087(11) 0.027(5) 0.001(6) 0.023(6) 0.027(8)
O20 0.064(6) 0.061(6) 0.045(5) 0.003(4) 0.017(4) 0.017(5)
O21 0.085(7) 0.041(5) 0.042(4) -0.007(4) 0.023(4) 0.003(4)
O13 0.110(7) 0.054(5) 0.049(5) -0.004(4) 0.044(5) 0.004(5)
O14 0.080(6) 0.078(7) 0.035(4) 0.013(4) 0.025(4) 0.006(5)
C28 0.058(6) 0.053(6) 0.029(5) -0.016(5) 0.022(4) -0.008(5)
O17 0.092(7) 0.062(7) 0.070(6) 0.012(5) 0.019(5) -0.005(5)
O11 0.072(5) 0.041(4) 0.039(4) -0.004(4) 0.028(3) -0.003(4)
O12 0.114(7) 0.043(4) 0.036(4) 0.004(3) 0.036(4) 0.001(4)
O3 0.070(5) 0.116(8) 0.027(4) 0.004(4) 0.023(4) 0.000(5)
O4 0.132(9) 0.079(8) 0.052(6) -0.018(5) 0.017(6) 0.017(7)
C33 0.049(5) 0.038(6) 0.025(5) -0.003(4) 0.013(4) -0.005(4)
C34 0.055(6) 0.038(6) 0.037(5) -0.008(4) 0.019(4) -0.007(5)
C8 0.068(8) 0.079(10) 0.032(6) 0.004(6) 0.001(5) 0.015(7)
C35 0.053(6) 0.047(7) 0.025(5) -0.001(5) 0.015(4) -0.003(5)
C36 0.075(7) 0.042(6) 0.032(5) -0.003(4) 0.026(5) -0.001(5)
C10 0.055(6) 0.055(7) 0.037(6) 0.006(5) 0.004(5) -0.006(5)
C24 0.071(12) 0.145(19) 0.17(2) -0.033(15) 0.010(13) -0.016(11)
C49 0.071(11) 0.22(3) 0.148(19) -0.075(18) 0.017(11) -0.010(12)
C23 0.071(10) 0.36(4) 0.17(2) 0.17(3) -0.017(12) -0.032(17)
C32 0.060(9) 0.143(19) 0.137(17) -0.032(15) 0.013(10) -0.010(11)
C51 0.099(18) 0.37(4) 0.31(4) -0.22(3) 0.09(2) -0.12(2)
C4 0.051(9) 0.21(3) 0.133(18) -0.045(14) 0.033(9) 0.000(11)
C5 0.13(2) 0.22(3) 0.126(19) -0.010(16) 0.026(14) 0.026(18)
C25 0.070(14) 0.74(9) 0.18(3) 0.23(5) 0.009(16) 0.08(3)
C31 0.116(19) 0.073(15) 0.39(5) 0.01(2) 0.02(3) -0.013(13)
C6 0.134(12) 0.194(15) 0.180(15) -0.027(12) 0.068(11) -0.031(11)
C50 0.079(19) 0.53(7) 0.36(6) 0.14(5) -0.06(3) 0.08(3)
C78 0.087(19) 0.070(10) 0.02(3) -0.004(10) -0.01(2) 0.034(17)
C77 0.078(6) 0.078(6) 0.078(6) 0.0001(15) 0.023(2) 0.0000(15)
N9 0.049(12) 0.084(11) 0.086(15) -0.017(11) -0.004(10) -0.003(11)
O19 0.16(2) 0.084(12) 0.11(2) 0.003(13) 0.042(19) -0.022(17)
C79 0.067(16) 0.047(14) 0.11(2) -0.012(12) 0.024(14) -0.020(12)
O18A 0.043(6) 0.036(6) 0.038(5) 0.002(3) 0.014(3) 0.003(3)
O18B 0.036(5) 0.034(4) 0.027(4) 0.004(3) 0.008(3) -0.006(3)

loop_
_atom_type_symbol
_atom_type_description
_atom_type_scat_dispersion_real
_atom_type_scat_dispersion_imag
_atom_type_scat_source
C C 0.0181 0.0091 'International Tables Vol C Tables 4.2.6.8 and 6.1.1.4'
H H 0.0000 0.0000 'International Tables Vol C Tables 4.2.6.8 and 6.1.1.4'
Cd Cd 0.1185 4.6533 'International Tables Vol C Tables 4.2.6.8 and 6.1.1.4'
N N 0.0311 0.0180 'International Tables Vol C Tables 4.2.6.8 and 6.1.1.4'
O O 0.0492 0.0322 'International Tables Vol C Tables 4.2.6.8 and 6.1.1.4'

loop_
_exptl_crystal_face_index_h
_exptl_crystal_face_index_k
_exptl_crystal_face_index_l
_exptl_crystal_face_perp_dist
-1 -1 1 0.0950
1 1 -1 0.0850
2 3 4 0.0904
-2 -3 -4 0.0766
1 0 0 0.0311
-1 0 0 0.0011

loop_
_geom_angle_atom_site_label_1
_geom_angle_atom_site_label_2
_geom_angle_atom_site_label_3
_geom_angle
O15 Cd1 C52 26.4(4)
N5 Cd1 O15 105.3(4)
N5 Cd1 N6 72.3(4)
N5 Cd1 C52 104.4(4)
O2 Cd1 O15 131.5(3)
O2 Cd1 N5 93.9(3)
O2 Cd1 O16 80.6(3)
O2 Cd1 N6 143.8(3)
O2 Cd1 C52 106.1(4)
O16 Cd1 O15 52.9(3)
O16 Cd1 N5 99.5(3)
O16 Cd1 N6 133.8(3)
O16 Cd1 C52 26.5(3)
N6 Cd1 O15 84.7(3)
N6 Cd1 C52 109.7(4)
O17 Cd1 O15 95.7(4)
O17 Cd1 N5 149.9(4)
O17 Cd1 O2 87.8(4)
O17 Cd1 O16 110.4(4)
O17 Cd1 N6 88.8(4)
O17 Cd1 C52 103.9(4)
O8 Cd2 C26 26.6(3)
O9 Cd2 O8 130.7(3)
O9 Cd2 C26 106.9(3)
O9 Cd2 N8 88.0(3)
O9 Cd2 O7 80.2(3)
O9 Cd2 N7 142.0(3)
O9 Cd2 O18A 107.7(5)
O9 Cd2 O18B 98.3(4)
N8 Cd2 O8 95.5(3)
N8 Cd2 C26 109.0(4)
N8 Cd2 O7 115.4(3)
N8 Cd2 N7 71.8(3)
N8 Cd2 O18A 163.3(4)
O7 Cd2 O8 54.0(2)
O7 Cd2 C26 27.5(3)
N7 Cd2 O8 84.2(3)
N7 Cd2 C26 110.0(3)
N7 Cd2 O7 137.4(3)
N7 Cd2 O18A 91.9(5)
O18A Cd2 O8 78.8(5)
O18A Cd2 C26 72.5(5)
O18A Cd2 O7 74.0(5)
O18B Cd2 O8 101.2(4)
O18B Cd2 C26 95.9(4)
O18B Cd2 N8 151.4(4)
O18B Cd2 O7 93.2(4)
O18B Cd2 N7 86.8(4)
C26 O8 Cd2 88.6(7)
C52 O15 Cd1 86.6(9)
N7 C69 C72 119.0(9)
N7 C69 C68 123.0(11)
C68 C69 C72 118.0(10)
C14 C13 C12 118.3(11)
C18 C13 C12 121.3(10)
C18 C13 C14 120.4(10)
O8 C26 Cd2 64.8(7)
O8 C26 O7 123.5(11)
O8 C26 C21 119.0(11)
O7 C26 Cd2 59.3(6)
O7 C26 C21 117.4(9)
C21 C26 Cd2 167.8(9)
C44 C40 C39 119.1(12)
C44 C40 C38 122.3(10)
C39 C40 C38 118.6(10)
C27 O9 Cd2 105.3(7)
C60 N5 Cd1 114.5(8)
C64 N5 Cd1 125.8(7)
C64 N5 C60 119.2(10)
C61 C62 H62 120.5
C63 C62 H62 120.5
C63 C62 C61 118.9(12)
C1 O2 Cd1 99.5(7)
C40 C44 C45 118.7(11)
C43 C44 C40 121.5(10)
C43 C44 C45 119.8(10)
C13 C12 C20 116.3(11)
C11 C12 C13 119.5(10)
C11 C12 C20 124.2(10)
C72 N8 Cd2 116.4(7)
C72 N8 C76 118.1(9)
C76 N8 Cd2 125.6(7)
N6 C57 C60 119.0(10)
N6 C57 C56 120.8(12)
C56 C57 C60 120.1(11)
N5 C60 C57 118.8(11)
N5 C60 C61 122.0(11)
C61 C60 C57 119.2(10)
C68 C67 H67 119.8
C66 C67 H67 119.8
C66 C67 C68 120.3(10)
N8 C72 C69 117.6(9)
N8 C72 C73 122.4(11)
C73 C72 C69 119.9(9)
C52 O16 Cd1 97.1(8)
C13 C14 C15 118.2(12)
C9 C14 C13 119.8(10)
C9 C14 C15 122.0(11)
C57 N6 Cd1 115.1(8)
C57 N6 C53 119.2(10)
C53 N6 Cd1 125.7(9)
C26 O7 Cd2 93.2(6)
C41 C39 C40 119.6(10)
C41 C39 C35 120.9(9)
C35 C39 C40 119.5(10)
C69 N7 Cd2 115.2(7)
C65 N7 Cd2 126.1(7)
C65 N7 C69 118.7(9)
N2 C19 C18 117.0(11)
O6 C19 C18 123.6(11)
O6 C19 N2 119.5(11)
C54 C55 H55 120.2
C54 C55 C56 119.6(11)
C56 C55 H55 120.2
N8 C76 H76 118.3
N8 C76 C75 123.5(10)
C75 C76 H76 118.3
C13 C18 C19 120.9(10)
C13 C18 C17 121.5(11)
C17 C18 C19 117.5(12)
C40 C38 C46 118.9(10)
C37 C38 C40 119.2(10)
C37 C38 C46 121.8(12)
C72 C73 C74 119.9(11)
C72 C73 C71 119.9(11)
C74 C73 C71 120.2(11)
C55 C54 H54 119.5
C55 C54 C53 121.0(13)
C53 C54 H54 119.5
C73 C74 H74 120.4
C73 C74 C75 119.1(11)
C75 C74 H74 120.4
N4 C45 C44 116.3(10)
O14 C45 C44 121.5(12)
O14 C45 N4 122.2(10)
N5 C64 H64 119.0
N5 C64 C63 121.9(10)
C63 C64 H64 119.0
C57 C56 C58 118.2(12)
C55 C56 C57 118.5(12)
C55 C56 C58 123.3(11)
O5 C20 C12 119.1(12)
O5 C20 N2 121.0(11)
N2 C20 C12 119.9(10)
C60 C61 C62 116.6(10)
C60 C61 C59 120.4(12)
C59 C61 C62 123.0(11)
C14 C15 C7 118.5(13)
C16 C15 C14 119.9(11)
C16 C15 C7 121.6(11)
C45 N4 C47 117.1(10)
C46 N4 C45 125.4(9)
C46 N4 C47 117.2(11)
C19 N2 C21 119.1(10)
C20 N2 C19 122.4(10)
C20 N2 C21 117.7(10)
C62 C63 C64 121.1(13)
C62 C63 H63 119.5
C64 C63 H63 119.5
C69 C68 C70 120.4(11)
C67 C68 C69 116.6(11)
C67 C68 C70 122.8(10)
C26 C21 H21 106.1
C26 C21 C22 113.0(10)
N2 C21 C26 110.6(9)
N2 C21 H21 106.1
N2 C21 C22 114.2(11)
C22 C21 H21 106.1
O10 C27 O9 124.1(11)
O10 C27 C28 120.4(10)
O9 C27 C28 115.0(9)
O1 C1 O2 124.9(14)
O1 C1 C2 117.3(14)
O2 C1 C2 117.9(11)
C76 C75 H75 121.5
C74 C75 C76 117.1(11)
C74 C75 H75 121.5
C33 N3 C28 115.8(9)
C34 N3 C28 119.3(9)
C34 N3 C33 124.7(8)
C67 C66 H66 120.8
C67 C66 C65 118.3(11)
C65 C66 H66 120.8
C7 N1 C2 116.7(11)
C7 N1 C8 125.8(11)
C8 N1 C2 117.3(12)
N4 C47 H47 106.0
N4 C47 C52 111.4(10)
N4 C47 C48 112.6(10)
C52 C47 H47 106.0
C52 C47 C48 114.2(13)
C48 C47 H47 106.0
O15 C52 Cd1 67.0(8)
O15 C52 O16 123.3(13)
O15 C52 C47 117.9(13)
O16 C52 Cd1 56.4(7)
O16 C52 C47 118.7(12)
C47 C52 Cd1 175.0(10)
C68 C70 H70 119.5
C71 C70 C68 121.0(10)
C71 C70 H70 119.5
N1 C7 C15 117.1(11)
O3 C7 C15 120.4(15)
O3 C7 N1 122.4(12)
C41 C42 H42 119.6
C41 C42 C43 120.8(11)
C43 C42 H42 119.6
C21 C22 H22 120.7
C23 C22 C21 118.6(10)
C23 C22 H22 120.7
N6 C53 C54 120.8(13)
N6 C53 H53 119.6
C54 C53 H53 119.6
N7 C65 C66 123.0(11)
N7 C65 H65 118.5
C66 C65 H65 118.5
C18 C17 H17 121.3
C18 C17 C16 117.5(12)
C16 C17 H17 121.3
C15 C16 C17 122.0(10)
C15 C16 H16 119.0
C17 C16 H16 119.0
C39 C41 C33 121.4(9)
C42 C41 C39 119.6(10)
C42 C41 C33 119.0(11)
C44 C43 C42 119.3(10)
C44 C43 H43 120.4
C42 C43 H43 120.4
N4 C46 C38 116.9(11)
O13 C46 C38 123.4(11)
O13 C46 N4 119.6(10)
H3A C3 H3B 107.2
C2 C3 H3A 107.9
C2 C3 H3B 107.9
C2 C3 C4 117.6(15)
C4 C3 H3A 107.9
C4 C3 H3B 107.9
C38 C37 H37 118.4
C38 C37 C36 123.3(13)
C36 C37 H37 118.4
C29 C30 H30 108.5
C29 C30 C31 111.8(18)
C32 C30 H30 108.5
C32 C30 C29 112.0(15)
C32 C30 C31 107.6(17)
C31 C30 H30 108.5
C14 C9 C8 119.6(11)
C10 C9 C14 121.1(11)
C10 C9 C8 119.2(12)
C12 C11 H11 119.4
C12 C11 C10 121.1(11)
C10 C11 H11 119.4
C30 C29 H29A 107.6
C30 C29 H29B 107.6
H29A C29 H29B 107.0
C28 C29 C30 119.0(11)
C28 C29 H29A 107.6
C28 C29 H29B 107.6
C73 C71 H71 119.7
C70 C71 C73 120.6(11)
C70 C71 H71 119.7
C61 C59 H59 120.3
C58 C59 C61 119.3(13)
C58 C59 H59 120.3
C1 C2 H2 106.3
N1 C2 C1 110.1(11)
N1 C2 C3 113.0(14)
N1 C2 H2 106.3
C3 C2 C1 114.2(12)
C3 C2 H2 106.3
C47 C48 H48A 108.2
C47 C48 H48B 108.2
H48A C48 H48B 107.3
C49 C48 C47 116.5(18)
C49 C48 H48A 108.2
C49 C48 H48B 108.2
C56 C58 H58 118.7
C59 C58 C56 122.6(11)
C59 C58 H58 118.7
H20A O20 H20B 102(7)
H21A O21 H21B 109.4
C27 C28 H28 105.4
N3 C28 C27 110.0(8)
N3 C28 C29 113.8(9)
N3 C28 H28 105.4
C29 C28 C27 115.7(9)
C29 C28 H28 105.4
Cd1 O17 H17A 121(3)
Cd1 O17 H17B 123(3)
H17A O17 H17B 115(6)
N3 C33 C41 115.5(9)
O11 C33 N3 119.9(8)
O11 C33 C41 124.5(10)
N3 C34 C35 117.1(9)
O12 C34 N3 120.9(9)
O12 C34 C35 122.0(10)
N1 C8 C9 115.5(12)
O4 C8 N1 120.5(13)
O4 C8 C9 123.9(13)
C39 C35 C34 119.6(10)
C36 C35 C39 121.2(9)
C36 C35 C34 119.2(10)
C37 C36 H36 120.9
C35 C36 C37 118.2(11)
C35 C36 H36 120.9
C9 C10 C11 120.1(12)
C9 C10 H10 120.0
C11 C10 H10 120.0
H24A C24 H24B 109.5
H24A C24 H24C 109.5
H24B C24 H24C 109.5
C23 C24 H24A 109.5
C23 C24 H24B 109.5
C23 C24 H24C 109.5
C48 C49 H49 108.9
C48 C49 C51 113(2)
C48 C49 C50 110(3)
C51 C49 H49 108.9
C51 C49 C50 106(3)
C50 C49 H49 108.9
C22 C23 C24 114.5(6)
C22 C23 H23 105.8
C22 C23 C25 110.6(16)
C24 C23 H23 105.8
C24 C23 C25 113.6(6)
C25 C23 H23 105.8
C30 C32 H32A 109.5
C30 C32 H32B 109.5
C30 C32 H32C 109.5
H32A C32 H32B 109.5
H32A C32 H32C 109.5
H32B C32 H32C 109.5
C49 C51 H51A 109.5
C49 C51 H51B 109.5
C49 C51 H51C 109.5
H51A C51 H51B 109.5
H51A C51 H51C 109.5
H51B C51 H51C 109.5
C3 C4 H4 110.0
C3 C4 C5 111(2)
C5 C4 H4 110.0
C6 C4 C3 113(2)
C6 C4 H4 110.0
C6 C4 C5 103.1(19)
C4 C5 H5A 109.5
C4 C5 H5B 109.5
C4 C5 H5C 109.5
H5A C5 H5B 109.5
H5A C5 H5C 109.5
H5B C5 H5C 109.5
C23 C25 H25A 109.5
C23 C25 H25B 109.5
C23 C25 H25C 109.5
H25A C25 H25B 109.5
H25A C25 H25C 109.5
H25B C25 H25C 109.5
C30 C31 H31A 109.5
C30 C31 H31B 109.5
C30 C31 H31C 109.5
H31A C31 H31B 109.5
H31A C31 H31C 109.5
H31B C31 H31C 109.5
C4 C6 H6A 109.5
C4 C6 H6B 109.5
C4 C6 H6C 109.5
H6A C6 H6B 109.5
H6A C6 H6C 109.5
H6B C6 H6C 109.5
C49 C50 H50A 109.5
C49 C50 H50B 109.5
C49 C50 H50C 109.5
H50A C50 H50B 109.5
H50A C50 H50C 109.5
H50B C50 H50C 109.5
H78A C78 H78B 109.5
H78A C78 H78C 109.5
H78B C78 H78C 109.5
N9 C78 H78A 109.5
N9 C78 H78B 109.5
N9 C78 H78C 109.5
N9 C77 H77 116.4
O19 C77 H77 116.4
O19 C77 N9 127(4)
C78 N9 C79 111(3)
C77 N9 C78 126(2)
C77 N9 C79 123(3)
N9 C79 H79A 109.5
N9 C79 H79B 109.5
N9 C79 H79C 109.5
H79A C79 H79B 109.5
H79A C79 H79C 109.5
H79B C79 H79C 109.5
Cd2 O18A H18A 104(10)
Cd2 O18A H18B 103(10)
H18A O18A H18B 104(7)
Cd2 O18B H18C 116(5)
Cd2 O18B H18D 117(5)
H18C O18B H18D 123(8)

loop_
_geom_bond_atom_site_label_1
_geom_bond_atom_site_label_2
_geom_bond_distance
Cd1 O15 2.532(10)
Cd1 N5 2.326(10)
Cd1 O2 2.286(8)
Cd1 O16 2.305(8)
Cd1 N6 2.332(8)
Cd1 C52 2.746(15)
Cd1 O17 2.255(10)
Cd2 O8 2.489(9)
Cd2 C26 2.749(12)
Cd2 O9 2.249(7)
Cd2 N8 2.320(9)
Cd2 O7 2.368(7)
Cd2 N7 2.336(8)
Cd2 O18A 2.357(16)
Cd2 O18B 2.264(12)
O8 C26 1.232(13)
O15 C52 1.223(17)
O10 C27 1.233(15)
O1 C1 1.215(16)
C69 C72 1.466(17)
C69 N7 1.332(14)
C69 C68 1.412(13)
C13 C12 1.456(15)
C13 C14 1.418(16)
C13 C18 1.373(18)
C26 O7 1.272(14)
C26 C21 1.517(17)
C40 C44 1.391(17)
C40 C39 1.411(14)
C40 C38 1.424(18)
O9 C27 1.272(14)
N5 C60 1.380(13)
N5 C64 1.311(16)
C62 H62 0.9300
C62 C61 1.426(18)
C62 C63 1.365(15)
O2 C1 1.271(18)
C44 C45 1.509(14)
C44 C43 1.354(18)
C12 C20 1.465(16)
C12 C11 1.361(18)
N8 C72 1.334(13)
N8 C76 1.338(15)
C57 C60 1.425(18)
C57 N6 1.357(17)
C57 C56 1.409(15)
C60 C61 1.411(17)
C67 H67 0.9300
C67 C68 1.408(19)
C67 C66 1.361(18)
C72 C73 1.382(16)
O16 C52 1.236(16)
C14 C15 1.427(16)
C14 C9 1.390(18)
N6 C53 1.368(17)
C39 C41 1.403(16)
C39 C35 1.408(15)
O5 C20 1.246(13)
N7 C65 1.326(15)
C19 C18 1.477(16)
C19 N2 1.399(14)
C19 O6 1.213(15)
C55 H55 0.9300
C55 C54 1.351(19)
C55 C56 1.395(18)
C76 H76 0.9300
C76 C75 1.415(16)
C18 C17 1.402(16)
C38 C46 1.476(15)
C38 C37 1.345(17)
C73 C74 1.383(18)
C73 C71 1.460(16)
C54 H54 0.9300
C54 C53 1.374(18)
C74 H74 0.9300
C74 C75 1.387(17)
C45 N4 1.391(16)
C45 O14 1.208(14)
C64 H64 0.9300
C64 C63 1.385(19)
C56 C58 1.41(2)
C20 N2 1.382(16)
C61 C59 1.411(16)
C15 C7 1.482(17)
C15 C16 1.362(18)
N4 C47 1.491(13)
N4 C46 1.383(16)
N2 C21 1.478(14)
C63 H63 0.9300
C68 C70 1.435(17)
C21 H21 0.9800
C21 C22 1.532(17)
C27 C28 1.543(15)
C1 C2 1.55(2)
C75 H75 0.9300
N3 C28 1.476(11)
N3 C33 1.423(13)
N3 C34 1.391(14)
C66 H66 0.9300
C66 C65 1.402(15)
N1 C7 1.367(19)
N1 C2 1.511(15)
N1 C8 1.411(17)
C47 H47 0.9800
C47 C52 1.53(2)
C47 C48 1.53(2)
C70 H70 0.9300
C70 C71 1.337(19)
C7 O3 1.222(15)
C42 H42 0.9300
C42 C41 1.368(15)
C42 C43 1.417(15)
C22 H22 0.9300
C22 C23 1.482(7)
C53 H53 0.9300
C65 H65 0.9300
C17 H17 0.9300
C17 C16 1.422(17)
C16 H16 0.9300
C41 C33 1.482(14)
C43 H43 0.9300
C46 O13 1.222(15)
C3 H3A 0.9700
C3 H3B 0.9700
C3 C2 1.52(3)
C3 C4 1.55(3)
C37 H37 0.9300
C37 C36 1.404(15)
C30 H30 0.9800
C30 C29 1.507(18)
C30 C32 1.47(2)
C30 C31 1.53(3)
C9 C8 1.496(17)
C9 C10 1.376(16)
C11 H11 0.9300
C11 C10 1.406(17)
C29 H29A 0.9700
C29 H29B 0.9700
C29 C28 1.496(16)
C71 H71 0.9300
C59 H59 0.9300
C59 C58 1.37(2)
C2 H2 0.9800
C48 H48A 0.9700
C48 H48B 0.9700
C48 C49 1.46(3)
C58 H58 0.9300
O20 H20A 0.83(3)
O20 H20B 0.83(3)
O21 H21A 0.8496
O21 H21B 0.8502
C28 H28 0.9800
O17 H17A 0.8201(17)
O17 H17B 0.8200(15)
O11 C33 1.191(13)
O12 C34 1.217(13)
O4 C8 1.198(17)
C34 C35 1.496(14)
C35 C36 1.364(16)
C36 H36 0.9300
C10 H10 0.9300
C24 H24A 0.9600
C24 H24B 0.9600
C24 H24C 0.9600
C24 C23 1.490(7)
C49 H49 0.9800
C49 C51 1.53(4)
C49 C50 1.51(5)
C23 H23 0.9800
C23 C25 1.497(7)
C32 H32A 0.9600
C32 H32B 0.9600
C32 H32C 0.9600
C51 H51A 0.9600
C51 H51B 0.9600
C51 H51C 0.9600
C4 H4 0.9800
C4 C5 1.59(3)
C4 C6 1.504(7)
C5 H5A 0.9600
C5 H5B 0.9600
C5 H5C 0.9600
C25 H25A 0.9600
C25 H25B 0.9600
C25 H25C 0.9600
C31 H31A 0.9600
C31 H31B 0.9600
C31 H31C 0.9600
C6 H6A 0.9600
C6 H6B 0.9600
C6 H6C 0.9600
C50 H50A 0.9600
C50 H50B 0.9600
C50 H50C 0.9600
C78 H78A 0.9600
C78 H78B 0.9600
C78 H78C 0.9600
C78 N9 1.43(3)
C77 H77 0.9300
C77 N9 1.3200(15)
C77 O19 1.10(2)
N9 C79 1.45(2)
C79 H79A 0.9600
C79 H79B 0.9600
C79 H79C 0.9600
O18A H18A 0.83(3)
O18A H18B 0.83(3)
O18B H18C 0.80(3)
O18B H18D 0.80(3)

loop_
_geom_torsion_atom_site_label_1
_geom_torsion_atom_site_label_2
_geom_torsion_atom_site_label_3
_geom_torsion_atom_site_label_4
_geom_torsion
Cd1 O15 C52 O16 -2.1(13)
Cd1 O15 C52 C47 -178.8(11)
Cd1 N5 C60 C57 -5.4(13)
Cd1 N5 C60 C61 178.2(9)
Cd1 N5 C64 C63 -177.0(10)
Cd1 O2 C1 O1 0.3(18)
Cd1 O2 C1 C2 -179.0(11)
Cd1 O16 C52 O15 2.3(15)
Cd1 O16 C52 C47 179.0(10)
Cd1 N6 C53 C54 179.8(9)
Cd2 O8 C26 O7 9.0(13)
Cd2 O8 C26 C21 -167.0(11)
Cd2 C26 C21 N2 91(4)
Cd2 C26 C21 C22 -139(3)
Cd2 O9 C27 O10 -10.3(14)
Cd2 O9 C27 C28 162.1(8)
Cd2 N8 C72 C69 0.9(12)
Cd2 N8 C72 C73 -179.7(9)
Cd2 N8 C76 C75 179.2(9)
Cd2 N7 C65 C66 177.4(9)
O8 C26 O7 Cd2 -9.5(14)
O8 C26 C21 N2 -163.9(12)
O8 C26 C21 C22 -34.5(18)
O10 C27 C28 N3 -154.7(11)
O10 C27 C28 C29 -24.0(16)
O1 C1 C2 N1 -177.8(14)
O1 C1 C2 C3 -50(2)
C69 C72 C73 C74 179.6(11)
C69 C72 C73 C71 0.7(17)
C69 N7 C65 C66 -1.8(18)
C69 C68 C70 C71 -4(2)
C13 C12 C20 O5 -168.6(10)
C13 C12 C20 N2 13.7(15)
C13 C12 C11 C10 -1.3(17)
C13 C14 C15 C7 -179.5(10)
C13 C14 C15 C16 -0.8(17)
C13 C14 C9 C8 174.8(10)
C13 C14 C9 C10 -2.6(18)
C13 C18 C17 C16 1.3(18)
C26 C21 C22 C23 175.0(13)
C40 C44 C45 N4 -5.4(16)
C40 C44 C45 O14 176.1(12)
C40 C44 C43 C42 3.4(18)
C40 C39 C41 C42 2.0(17)
C40 C39 C41 C33 -176.9(10)
C40 C39 C35 C34 178.4(10)
C40 C39 C35 C36 -1.6(17)
C40 C38 C46 N4 6.2(17)
C40 C38 C46 O13 -176.0(13)
C40 C38 C37 C36 -1(2)
O9 C27 C28 N3 32.6(14)
O9 C27 C28 C29 163.3(10)
N5 C60 C61 C62 -2.3(17)
N5 C60 C61 C59 179.8(12)
N5 C64 C63 C62 2(2)
C62 C61 C59 C58 -179.6(13)
O2 C1 C2 N1 1.6(19)
O2 C1 C2 C3 129.9(16)
C44 C40 C39 C41 -0.5(17)
C44 C40 C39 C35 -179.2(10)
C44 C40 C38 C46 1.4(19)
C44 C40 C38 C37 -179.7(11)
C44 C45 N4 C47 -173.2(10)
C44 C45 N4 C46 14.2(17)
C12 C13 C14 C15 -174.8(10)
C12 C13 C14 C9 2.6(16)
C12 C13 C18 C19 -5.4(18)
C12 C13 C18 C17 174.6(10)
C12 C20 N2 C19 -18.2(17)
C12 C20 N2 C21 171.4(9)
C12 C11 C10 C9 1.4(18)
N8 C72 C73 C74 0.1(18)
N8 C72 C73 C71 -178.7(11)
N8 C76 C75 C74 0.8(18)
C57 C60 C61 C62 -178.7(11)
C57 C60 C61 C59 3.4(18)
C57 N6 C53 C54 0.1(19)
C57 C56 C58 C59 6(2)
C60 N5 C64 C63 -5(2)
C60 C57 N6 Cd1 2.8(14)
C60 C57 N6 C53 -177.5(11)
C60 C57 C56 C55 178.4(11)
C60 C57 C56 C58 -4.3(18)
C60 C61 C59 C58 -2(2)
C67 C68 C70 C71 -179.8(13)
C67 C66 C65 N7 1(2)
C72 C69 N7 Cd2 0.8(12)
C72 C69 N7 C65 -179.9(10)
C72 C69 C68 C67 -179.9(11)
C72 C69 C68 C70 4.0(17)
C72 N8 C76 C75 -0.2(17)
C72 C73 C74 C75 0.4(18)
C72 C73 C71 C70 -0.6(19)
C14 C13 C12 C20 179.4(10)
C14 C13 C12 C11 -0.7(16)
C14 C13 C18 C19 173.0(10)
C14 C13 C18 C17 -7.0(18)
C14 C15 C7 N1 7.7(16)
C14 C15 C7 O3 -173.9(11)
C14 C15 C16 C17 -4.9(19)
C14 C9 C8 N1 1.9(17)
C14 C9 C8 O4 -175.1(14)
C14 C9 C10 C11 0.6(18)
N6 C57 C60 N5 1.8(17)
N6 C57 C60 C61 178.3(11)
N6 C57 C56 C55 -0.1(18)
N6 C57 C56 C58 177.2(12)
O7 C26 C21 N2 19.9(17)
O7 C26 C21 C22 149.3(12)
C39 C40 C44 C45 177.9(10)
C39 C40 C44 C43 -2.3(18)
C39 C40 C38 C46 -178.2(11)
C39 C40 C38 C37 0.7(18)
C39 C41 C33 N3 3.0(15)
C39 C41 C33 O11 -174.8(10)
C39 C35 C36 C37 1.8(19)
O5 C20 N2 C19 164.1(10)
O5 C20 N2 C21 -6.3(17)
N7 C69 C72 N8 -1.2(15)
N7 C69 C72 C73 179.4(11)
N7 C69 C68 C67 -1.9(17)
N7 C69 C68 C70 -177.9(11)
C19 C18 C17 C16 -178.7(11)
C19 N2 C21 C26 -100.0(13)
C19 N2 C21 C22 131.3(12)
C55 C54 C53 N6 -2(2)
C55 C56 C58 C59 -176.8(13)
C76 N8 C72 C69 -179.7(10)
C76 N8 C72 C73 -0.2(16)
C18 C13 C12 C20 -2.1(16)
C18 C13 C12 C11 177.8(12)
C18 C13 C14 C15 6.7(17)
C18 C13 C14 C9 -175.8(11)
C18 C19 N2 C20 10.2(17)
C18 C19 N2 C21 -179.5(10)
C18 C17 C16 C15 4.7(19)
C38 C40 C44 C45 -1.7(17)
C38 C40 C44 C43 178.1(12)
C38 C40 C39 C41 179.1(11)
C38 C40 C39 C35 0.4(17)
C38 C37 C36 C35 -1(2)
C73 C74 C75 C76 -0.8(18)
C54 C55 C56 C57 -1.9(19)
C54 C55 C56 C58 -179.1(13)
C74 C73 C71 C70 -179.4(13)
C45 C44 C43 C42 -176.8(10)
C45 N4 C47 C52 -104.8(13)
C45 N4 C47 C48 125.4(14)
C45 N4 C46 C38 -14.6(17)
C45 N4 C46 O13 167.5(12)
C64 N5 C60 C57 -177.9(11)
C64 N5 C60 C61 5.7(18)
C56 C57 C60 N5 -176.7(11)
C56 C57 C60 C61 -0.2(17)
C56 C57 N6 Cd1 -178.7(9)
C56 C57 N6 C53 1.0(17)
C56 C55 C54 C53 3(2)
C20 C12 C11 C10 178.6(10)
C20 N2 C21 C26 70.8(14)
C20 N2 C21 C22 -57.9(15)
C61 C62 C63 C64 2(2)
C61 C59 C58 C56 -3(2)
C15 C14 C9 C8 -7.9(17)
C15 C14 C9 C10 174.7(11)
N4 C47 C52 O15 -158.9(12)
N4 C47 C52 O16 24.3(17)
N4 C47 C48 C49 -51(2)
N2 C19 C18 C13 1.8(17)
N2 C19 C18 C17 -178.2(11)
N2 C21 C22 C23 -57.5(17)
O6 C19 C18 C13 -176.6(12)
O6 C19 C18 C17 3.4(19)
O6 C19 N2 C20 -171.4(12)
O6 C19 N2 C21 -1.1(17)
C63 C62 C61 C60 -1.2(18)
C63 C62 C61 C59 176.6(13)
C68 C69 C72 N8 177.0(10)
C68 C69 C72 C73 -2.4(15)
C68 C69 N7 Cd2 -177.2(8)
C68 C69 N7 C65 2.1(17)
C68 C67 C66 C65 -1(2)
C68 C70 C71 C73 2(2)
C21 C26 O7 Cd2 166.6(10)
C21 C22 C23 C24 -47(2)
C21 C22 C23 C25 -176.7(18)
N3 C34 C35 C39 -5.9(15)
N3 C34 C35 C36 174.1(11)
C66 C67 C68 C69 1.4(19)
C66 C67 C68 C70 177.4(13)
C47 N4 C46 C38 172.8(11)
C47 N4 C46 O13 -5.1(17)
C47 C48 C49 C51 167(2)
C47 C48 C49 C50 -74(3)
C52 C47 C48 C49 -179.0(18)
C7 C15 C16 C17 173.7(11)
C7 N1 C2 C1 73.8(16)
C7 N1 C2 C3 -55.2(17)
C7 N1 C8 C9 9.8(18)
C7 N1 C8 O4 -173.0(13)
C42 C41 C33 N3 -176.0(10)
C42 C41 C33 O11 6.3(17)
C16 C15 C7 N1 -170.9(12)
C16 C15 C7 O3 7.5(18)
C41 C39 C35 C34 -0.4(16)
C41 C39 C35 C36 179.6(11)
C41 C42 C43 C44 -1.8(18)
C43 C44 C45 N4 174.7(11)
C43 C44 C45 O14 -3.7(18)
C43 C42 C41 C39 -0.9(17)
C43 C42 C41 C33 178.1(10)
C46 C38 C37 C36 178.3(12)
C46 N4 C47 C52 68.5(14)
C46 N4 C47 C48 -61.3(16)
C37 C38 C46 N4 -172.7(12)
C37 C38 C46 O13 5(2)
C30 C29 C28 C27 179.7(12)
C30 C29 C28 N3 -51.3(16)
C9 C14 C15 C7 3.1(17)
C9 C14 C15 C16 -178.2(12)
C11 C12 C20 O5 11.5(17)
C11 C12 C20 N2 -166.2(11)
C71 C73 C74 C75 179.2(12)
C2 N1 C7 C15 170.0(11)
C2 N1 C7 O3 -8.4(18)
C2 N1 C8 C9 -174.8(11)
C2 N1 C8 O4 2(2)
C2 C3 C4 C5 -62(3)
C2 C3 C4 C6 -177(2)
C48 C47 C52 O15 -29.9(18)
C48 C47 C52 O16 153.3(12)
O14 C45 N4 C47 5.3(18)
O14 C45 N4 C46 -167.3(11)
C28 N3 C33 C41 174.3(9)
C28 N3 C33 O11 -7.9(14)
C28 N3 C34 O12 4.1(16)
C28 N3 C34 C35 -172.9(9)
O12 C34 C35 C39 177.1(11)
O12 C34 C35 C36 -2.8(18)
C33 N3 C28 C27 65.5(12)
C33 N3 C28 C29 -66.3(12)
C33 N3 C34 O12 -171.5(10)
C33 N3 C34 C35 11.5(15)
C34 N3 C28 C27 -110.5(11)
C34 N3 C28 C29 117.8(12)
C34 N3 C33 C41 -10.0(15)
C34 N3 C33 O11 167.8(10)
C34 C35 C36 C37 -178.2(11)
C8 N1 C7 C15 -14.6(18)
C8 N1 C7 O3 167.0(12)
C8 N1 C2 C1 -102.0(14)
C8 N1 C2 C3 129.0(16)
C8 C9 C10 C11 -176.8(11)
C35 C39 C41 C42 -179.2(11)
C35 C39 C41 C33 1.8(16)
C10 C9 C8 N1 179.4(11)
C10 C9 C8 O4 2(2)
C32 C30 C29 C28 177.6(15)
C4 C3 C2 C1 -170.9(19)
C4 C3 C2 N1 -44(3)
C31 C30 C29 C28 -62(2)
O19 C77 N9 C78 172(6)
O19 C77 N9 C79 0(10)

loop_
_exptl_oxdiff_crystal_face_indexfrac_h
_exptl_oxdiff_crystal_face_indexfrac_k
_exptl_oxdiff_crystal_face_indexfrac_l
_exptl_oxdiff_crystal_face_x
_exptl_oxdiff_crystal_face_y
_exptl_oxdiff_crystal_face_z
-0.9999 -1.0000 1.0000 -0.0262 -0.0102 -0.1329
0.9999 1.0000 -1.0000 0.0262 0.0102 0.1329
1.9998 3.0000 4.0000 -0.4347 -0.1619 0.1891
-1.9998 -3.0000 -4.0000 0.4347 0.1619 -0.1891
1.0000 0.0000 -0.0000 -0.0004 -0.0546 0.0182
-1.0000 -0.0000 0.0000 0.0004 0.0546 -0.0182
